data_2009602
loop_
_publ_author_name
'Morris, Russell E.'
'Attfield, Martin P.'
'Cheetham, Anthony K.'

_publ_section_title
;
 Synthesis and structures of two isostructural phosphites,
 Al~2~(HPO~3~)~3~ and Ga~2~(HPO~3~)~3~
;
_journal_issue 4
_journal_name_full 'Acta Crystallographica Section C'
_journal_page_first 473
_journal_page_last 476
_journal_paper_doi 10.1107/S0108270193009217
_journal_volume 50
_journal_year 1994
_chemical_formula_moiety '(Ga 3+)2, (H O3 P 2-)3'
_chemical_formula_sum 'Ga2 H3 O9 P3'
_chemical_formula_weight 378.9
_chemical_name_systematic 'Gallium hydrogen phosphite'
_space_group_IT_number 176
_symmetry_cell_setting hexagonal
_symmetry_space_group_name_Hall '-P 6c'
_symmetry_space_group_name_H-M 'P 63/m'
_cell_angle_alpha 90
_cell_angle_beta 90
_cell_angle_gamma 120
_cell_formula_units_Z 2
_cell_length_a 7.91382(6)
_cell_length_b 7.91382(6)
_cell_length_c 7.24062(7)
_cell_volume 392.716(6)
_diffrn_radiation_wavelength 1.54178
_diffrn_reflns_theta_max 50
_refine_ls_goodness_of_fit_obs '\c^2^ = 3.52'
_cod_data_source_file cr1025.cif
_cod_data_source_block gallium
_cod_depositor_comments
;
 Adding the _atom_type_symbol data item to the _atom_type loop.
 The values of the _atom_type_symbol data item were inferred from
 the _atom_site_type_symbol and _atom_site_label data items.

 Antanas Vaitkus,
 2017-01-11

The following automatic conversions were performed:
'_symmetry_cell_setting' value 'Hexagonal' changed to 'hexagonal'
according to '/home/saulius/struct/CIF-dictionaries/cif_core.dic'
dictionary named 'cif_core.dic' version 2.4.1 from 2010-06-29.

Automatic conversion script
Id: cif_fix_enum 1527 2010-12-29 10:47:43Z saulius 

The following automatic conversions were performed:

'_symmetry_cell_setting' value 'Hexagonal' changed to 'hexagonal'
according to /home/saulius/struct/CIF-dictionaries/cif_core.dic
dictionary named 'cif_core.dic' version 2.4.1 from 2010-06-29.

Automatic conversion script
Id: cif_fix_values 1715 2011-07-08 13:25:40Z adriana 
;
_cod_original_cell_volume 392.7
_cod_database_code 2009602

loop_
_symmetry_equiv_pos_as_xyz
x,y,z
-x,-y,-z
y,y-x,-z
-y,-y+x,+z
x-y,x,-z
-x+y,-x,+z
x,y,1/2-z
-x,-y,-1/2+z
-y,x-y,1/2-z
+y,-x+y,-1/2+z
y-x,-x,1/2-z
-y+x,+x,-1/2+z

loop_
_atom_site_label
_atom_site_fract_x
_atom_site_fract_y
_atom_site_fract_z
_atom_site_U_iso_or_equiv
_atom_site_thermal_displace_type
_atom_site_calc_flag
_atom_site_calc_attached_atom
_atom_site_refinement_flags
_atom_site_disorder_group
_atom_site_type_symbol
Ga(1) 0.3333 0.6667 -0.0498(2) 0.0109(4) Uiso ? ? ? ? Ga
P(1) 0.0450(3) 0.6925(3) 0.2500 0.0100(6) Uiso ? ? ? ? P
O(1) 0.1614(4) 0.7329(4) 0.0727(4) 0.0023(9) Uiso ? ? ? ? O
O(2) -0.1327(6) 0.4759(2) 0.2500 0.0023(9) Uiso ? ? ? ? O
H(1) 0.187 0.178 0.2500 0.02 Uiso ? ? ? ? H

loop_
_atom_type_symbol
_atom_type_scat_source
Ga IntTabIV
H IntTabIV
O IntTabIV
P IntTabIV

loop_
_geom_angle_atom_site_label_1
_geom_angle_atom_site_label_2
_geom_angle_atom_site_label_3
_geom_angle_site_symmetry_1
_geom_angle_site_symmetry_3
_geom_angle
_geom_angle_publ_flag
O(1) Ga(1) O(1) . 4_665 100.00(10) yes
O(1) Ga(1) O(1) . 6_565 100.00(10) yes
O(1) Ga(1) O(1) 4_665 6_565 100.00(10) yes
O(2) Ga(1) O(1) 2_565 . 91.00(10) yes
O(2) Ga(1) O(1) 2_565 4_665 91.80(10) yes
O(2) Ga(1) O(1) 2_565 6_565 162.10(10) yes
O(2) Ga(1) O(1) 12_665 . 91.80(10) yes
O(2) Ga(1) O(1) 12_665 4_665 162.10(10) yes
O(2) Ga(1) O(1) 12_665 6_565 91.00(10) yes
O(2) Ga(1) O(1) 3 . 162.10(10) yes
O(2) Ga(1) O(1) 3 4_665 91.00(10) yes
O(2) Ga(1) O(1) 3 6_565 91.80(10) yes
O(2) Ga(1) O(2) 2_565 12_665 74.40(10) yes
O(2) Ga(1) O(2) 2_565 3 74.40(10) yes
O(2) Ga(1) O(2) 12_665 3 74.40(10) yes
O(1) P(1) O(1) . 7 115.5(3) yes
O(2) P(1) O(1) . . 110.2(2) yes
O(2) P(1) O(1) . 7 110.2(2) yes

loop_
_geom_bond_atom_site_label_1
_geom_bond_atom_site_label_2
_geom_bond_site_symmetry_1
_geom_bond_site_symmetry_2
_geom_bond_distance
_geom_bond_publ_flag
Ga(1) O(1) . . 1.904(3) yes
Ga(1) O(1) . 4_665 1.904(3) yes
Ga(1) O(1) . 6_565 1.904(3) yes
Ga(1) O(2) . 2_565 2.025(3) yes
Ga(1) O(2) . 12_665 2.025(3) yes
Ga(1) O(2) . 3 2.025(3) yes
P(1) O(1) . . 1.517(3) yes
P(1) O(1) . 7 1.517(3) yes
P(1) O(2) . . 1.583(5) yes
